data_7104359
loop_
_publ_author_name
'Sarish, Sankaranarayana Pillai'
'Roesky, Herbert W'
'John, Michael'
'Ringe, Arne'
'Magull, J\"org'

_publ_section_title
;
 Well-defined hydrocarbon soluble strontium fluoride and chloride
 complexes of composition [LSr(thf)(micro-F)2Sr(thf)2L] and
 [LSr(thf)(micro-Cl)2Sr(thf)2L].
;
_journal_issue 17
_journal_name_full 'Chemical communications (Cambridge, England)'
_journal_page_first 2390
_journal_page_last 2392
_journal_paper_doi 10.1039/b822148k
_journal_volume 34
_journal_year 2009
_chemical_formula_sum 'C147 H220 Cl4 N8 O6 Sr4'
_chemical_formula_weight 2687.59
_chemical_name_systematic
;
?
;
_space_group_IT_number 15
_symmetry_cell_setting monoclinic
_symmetry_space_group_name_Hall '-C 2yc'
_symmetry_space_group_name_H-M 'C 1 2/c 1'
_atom_sites_solution_hydrogens geom
_atom_sites_solution_primary direct
_atom_sites_solution_secondary difmap
_audit_creation_method SHELXL-97
_cell_angle_alpha 90.00
_cell_angle_beta 98.945(2)
_cell_angle_gamma 90.00
_cell_formula_units_Z 4
_cell_length_a 53.0398(12)
_cell_length_b 12.2780(3)
_cell_length_c 22.2041(5)
_cell_measurement_reflns_used 67206
_cell_measurement_temperature 133(2)
_cell_volume 14284.0(6)
_computing_structure_refinement 'SHELXL-97 (Sheldrick, 1997)'
_computing_structure_solution 'SHELXS-97 (Sheldrick, 1990)'
_diffrn_ambient_temperature 133(2)
_diffrn_measured_fraction_theta_full 0.995
_diffrn_measured_fraction_theta_max 0.995
_diffrn_radiation_monochromator graphite
_diffrn_radiation_source 'fine-focus sealed tube'
_diffrn_radiation_type MoK\a
_diffrn_radiation_wavelength 0.71073
_diffrn_reflns_av_R_equivalents 0.0953
_diffrn_reflns_av_sigmaI/netI 0.0752
_diffrn_reflns_limit_h_max 66
_diffrn_reflns_limit_h_min -60
_diffrn_reflns_limit_k_max 15
_diffrn_reflns_limit_k_min -15
_diffrn_reflns_limit_l_max 27
_diffrn_reflns_limit_l_min -27
_diffrn_reflns_number 65549
_diffrn_reflns_theta_full 26.59
_diffrn_reflns_theta_max 26.59
_diffrn_reflns_theta_min 1.70
_exptl_absorpt_coefficient_mu 1.616
_exptl_absorpt_correction_T_max 0.8231
_exptl_absorpt_correction_T_min 0.7214
_exptl_absorpt_correction_type numerical
_exptl_absorpt_process_details X-AREA
_exptl_crystal_density_diffrn 1.250
_exptl_crystal_density_method 'not measured'
_exptl_crystal_F_000 5704
_exptl_crystal_size_max 0.14
_exptl_crystal_size_mid 0.089
_exptl_crystal_size_min 0.066
_refine_diff_density_max 0.715
_refine_diff_density_min -0.539
_refine_diff_density_rms 0.073
_refine_ls_extinction_method none
_refine_ls_goodness_of_fit_ref 1.081
_refine_ls_hydrogen_treatment noref
_refine_ls_matrix_type full
_refine_ls_number_parameters 773
_refine_ls_number_reflns 14872
_refine_ls_number_restraints 0
_refine_ls_restrained_S_all 1.081
_refine_ls_R_factor_all 0.0917
_refine_ls_R_factor_gt 0.0590
_refine_ls_shift/su_max 0.001
_refine_ls_shift/su_mean 0.000
_refine_ls_structure_factor_coef Fsqd
_refine_ls_weighting_details 'calc w=1/[\s^2^(Fo^2^)+(0.0323P)^2^+7.9431P] where P=(Fo^2^+2Fc^2^)/3'
_refine_ls_weighting_scheme calc
_refine_ls_wR_factor_gt 0.0887
_refine_ls_wR_factor_ref 0.0960
_reflns_number_gt 10992
_reflns_number_total 14872
_reflns_threshold_expression >2sigma(I)
_cod_data_source_file b822148k.txt
_cod_data_source_block ss011
_cod_original_sg_symbol_H-M C2/c
_cod_database_code 7104359

loop_
_symmetry_equiv_pos_as_xyz
'x, y, z'
'-x, y, -z+1/2'
'x+1/2, y+1/2, z'
'-x+1/2, y+1/2, -z+1/2'
'-x, -y, -z'
'x, -y, z-1/2'
'-x+1/2, -y+1/2, -z'
'x+1/2, -y+1/2, z-1/2'

loop_
_atom_site_label
_atom_site_type_symbol
_atom_site_fract_x
_atom_site_fract_y
_atom_site_fract_z
_atom_site_U_iso_or_equiv
_atom_site_adp_type
_atom_site_occupancy
_atom_site_symmetry_multiplicity
_atom_site_calc_flag
_atom_site_refinement_flags
_atom_site_disorder_assembly
_atom_site_disorder_group
Sr1 Sr 0.085180(6) 0.72639(3) 0.156804(13) 0.01713(7) Uani 1 1 d . . .
Sr2 Sr 0.156125(6) 0.88625(3) 0.114820(13) 0.01817(7) Uani 1 1 d . A .
Cl1 Cl 0.116784(17) 0.92209(7) 0.18924(4) 0.02563(19) Uani 1 1 d . A .
Cl2 Cl 0.126171(17) 0.69810(7) 0.08581(4) 0.02420(19) Uani 1 1 d . A .
N1 N 0.05446(5) 0.5593(2) 0.13503(12) 0.0189(6) Uani 1 1 d . A .
N2 N 0.04435(5) 0.7915(2) 0.09092(12) 0.0195(6) Uani 1 1 d . A .
N3 N 0.17858(6) 0.9114(2) 0.02163(12) 0.0200(6) Uani 1 1 d . . .
N4 N 0.20035(6) 0.8098(2) 0.14302(12) 0.0206(6) Uani 1 1 d . . .
O1A O 0.06418(14) 0.7726(6) 0.2511(3) 0.019(2) Uiso 0.50 1 d P A 1
O1B O 0.06505(15) 0.7489(6) 0.2547(3) 0.023(2) Uiso 0.50 1 d P A 2
O2 O 0.11935(5) 0.6297(2) 0.23359(10) 0.0257(6) Uani 1 1 d . A .
O3 O 0.17286(5) 1.0731(2) 0.15935(11) 0.0273(6) Uani 1 1 d . . .
C1 C 0.01466(8) 0.4493(3) 0.11702(18) 0.0314(9) Uani 1 1 d . A .
H1A H 0.0257 0.3888 0.1090 0.047 Uiso 1 1 calc R . .
H1B H -0.0003 0.4519 0.0851 0.047 Uiso 1 1 calc R . .
H1C H 0.0091 0.4386 0.1567 0.047 Uiso 1 1 calc R . .
C2 C 0.02933(7) 0.5557(3) 0.11753(14) 0.0198(7) Uani 1 1 d . . .
C3 C 0.01407(7) 0.6466(3) 0.09733(14) 0.0218(7) Uani 1 1 d . A .
H3A H -0.0038 0.6349 0.0949 0.026 Uiso 1 1 calc R . .
C4 C 0.02081(7) 0.7519(3) 0.08019(14) 0.0202(7) Uani 1 1 d . . .
C5 C -0.00106(7) 0.8178(3) 0.04590(16) 0.0274(8) Uani 1 1 d . A .
H5A H 0.0056 0.8695 0.0187 0.041 Uiso 1 1 calc R . .
H5B H -0.0097 0.8578 0.0751 0.041 Uiso 1 1 calc R . .
H5C H -0.0133 0.7687 0.0218 0.041 Uiso 1 1 calc R . .
C6 C 0.06792(7) 0.4583(3) 0.14613(15) 0.0203(7) Uani 1 1 d . A .
C7 C 0.06980(7) 0.4031(3) 0.20278(15) 0.0229(8) Uani 1 1 d . . .
C8 C 0.08458(7) 0.3093(3) 0.21184(17) 0.0285(8) Uani 1 1 d . A .
H8A H 0.0862 0.2729 0.2500 0.034 Uiso 1 1 calc R . .
C9 C 0.09695(7) 0.2679(3) 0.16661(17) 0.0315(8) Uani 1 1 d . . .
H9A H 0.1067 0.2029 0.1735 0.038 Uiso 1 1 calc R A .
C10 C 0.09515(7) 0.3213(3) 0.11128(17) 0.0274(8) Uani 1 1 d . A .
H10A H 0.1038 0.2926 0.0804 0.033 Uiso 1 1 calc R . .
C11 C 0.08088(7) 0.4162(3) 0.10000(15) 0.0212(7) Uani 1 1 d . . .
C12 C 0.05559(8) 0.4408(3) 0.25311(16) 0.0298(9) Uani 1 1 d . A .
H12A H 0.0441 0.5021 0.2367 0.036 Uiso 1 1 calc R . .
C13 C 0.07391(9) 0.4837(4) 0.30830(17) 0.0396(10) Uani 1 1 d . . .
H13A H 0.0835 0.5459 0.2958 0.059 Uiso 1 1 calc R A .
H13B H 0.0858 0.4259 0.3243 0.059 Uiso 1 1 calc R . .
H13C H 0.0641 0.5068 0.3400 0.059 Uiso 1 1 calc R . .
C14 C 0.03885(9) 0.3500(4) 0.27337(19) 0.0416(11) Uani 1 1 d . . .
H14A H 0.0275 0.3215 0.2378 0.062 Uiso 1 1 calc R A .
H14B H 0.0286 0.3794 0.3027 0.062 Uiso 1 1 calc R . .
H14C H 0.0497 0.2912 0.2926 0.062 Uiso 1 1 calc R . .
C15 C 0.07848(7) 0.4713(3) 0.03767(15) 0.0247(8) Uani 1 1 d . A .
H15A H 0.0775 0.5516 0.0445 0.030 Uiso 1 1 calc R . .
C16 C 0.10111(8) 0.4509(4) 0.00457(18) 0.0356(9) Uani 1 1 d . . .
H16A H 0.1170 0.4662 0.0321 0.053 Uiso 1 1 calc R A .
H16B H 0.0999 0.4987 -0.0311 0.053 Uiso 1 1 calc R . .
H16C H 0.1010 0.3748 -0.0086 0.053 Uiso 1 1 calc R . .
C17 C 0.05360(8) 0.4371(4) -0.00373(16) 0.0345(9) Uani 1 1 d . . .
H17A H 0.0389 0.4572 0.0158 0.052 Uiso 1 1 calc R A .
H17B H 0.0537 0.3581 -0.0101 0.052 Uiso 1 1 calc R . .
H17C H 0.0524 0.4742 -0.0431 0.052 Uiso 1 1 calc R . .
C18 C 0.04948(6) 0.8942(3) 0.06497(14) 0.0198(7) Uani 1 1 d . A .
C19 C 0.06169(6) 0.8939(3) 0.01243(14) 0.0210(7) Uani 1 1 d . . .
C20 C 0.06854(7) 0.9932(3) -0.01022(15) 0.0270(8) Uani 1 1 d . A .
H20A H 0.0767 0.9942 -0.0454 0.032 Uiso 1 1 calc R . .
C21 C 0.06379(8) 1.0909(3) 0.01723(16) 0.0298(9) Uani 1 1 d . . .
H21A H 0.0685 1.1578 0.0006 0.036 Uiso 1 1 calc R A .
C22 C 0.05212(7) 1.0908(3) 0.06882(16) 0.0267(8) Uani 1 1 d . A .
H22A H 0.0491 1.1580 0.0877 0.032 Uiso 1 1 calc R . .
C23 C 0.04482(7) 0.9934(3) 0.09350(15) 0.0236(8) Uani 1 1 d . . .
C24 C 0.06660(7) 0.7872(3) -0.01860(15) 0.0247(8) Uani 1 1 d . A .
H24A H 0.0721 0.7328 0.0144 0.030 Uiso 1 1 calc R . .
C25 C 0.04248(8) 0.7419(3) -0.05743(17) 0.0343(9) Uani 1 1 d . . .
H25A H 0.0292 0.7314 -0.0318 0.052 Uiso 1 1 calc R A .
H25B H 0.0464 0.6719 -0.0751 0.052 Uiso 1 1 calc R . .
H25C H 0.0364 0.7934 -0.0902 0.052 Uiso 1 1 calc R . .
C26 C 0.08786(8) 0.7941(4) -0.05770(17) 0.0344(9) Uani 1 1 d . . .
H26A H 0.1033 0.8234 -0.0332 0.052 Uiso 1 1 calc R A .
H26B H 0.0825 0.8422 -0.0926 0.052 Uiso 1 1 calc R . .
H26C H 0.0914 0.7213 -0.0724 0.052 Uiso 1 1 calc R . .
C27 C 0.03225(7) 0.9983(3) 0.15068(16) 0.0272(8) Uani 1 1 d . A .
H27A H 0.0275 0.9225 0.1609 0.033 Uiso 1 1 calc R . .
C28 C 0.05084(9) 1.0430(4) 0.20459(17) 0.0370(10) Uani 1 1 d . . .
H28A H 0.0661 0.9971 0.2114 0.056 Uiso 1 1 calc R A .
H28B H 0.0426 1.0428 0.2412 0.056 Uiso 1 1 calc R . .
H28C H 0.0557 1.1176 0.1957 0.056 Uiso 1 1 calc R . .
C29 C 0.00778(9) 1.0674(4) 0.1406(2) 0.0441(11) Uani 1 1 d . . .
H29A H -0.0037 1.0398 0.1051 0.066 Uiso 1 1 calc R A .
H29B H 0.0121 1.1434 0.1336 0.066 Uiso 1 1 calc R . .
H29C H -0.0007 1.0629 0.1768 0.066 Uiso 1 1 calc R . .
C30 C 0.21266(7) 0.9736(3) -0.03433(15) 0.0287(8) Uani 1 1 d . . .
H30A H 0.2070 0.9260 -0.0693 0.043 Uiso 1 1 calc R A .
H30B H 0.2313 0.9770 -0.0271 0.043 Uiso 1 1 calc R . .
H30C H 0.2057 1.0469 -0.0429 0.043 Uiso 1 1 calc R . .
C31 C 0.20329(7) 0.9285(3) 0.02163(14) 0.0215(7) Uani 1 1 d . A .
C32 C 0.22261(7) 0.9066(3) 0.07172(15) 0.0229(8) Uani 1 1 d . . .
H32A H 0.2387 0.9382 0.0689 0.027 Uiso 1 1 calc R A .
C33 C 0.22180(7) 0.8456(3) 0.12492(15) 0.0230(7) Uani 1 1 d . A .
C34 C 0.24755(7) 0.8185(4) 0.16232(17) 0.0328(9) Uani 1 1 d . . .
H34A H 0.2484 0.7403 0.1713 0.049 Uiso 1 1 calc R A .
H34B H 0.2497 0.8596 0.2006 0.049 Uiso 1 1 calc R . .
H34C H 0.2612 0.8380 0.1392 0.049 Uiso 1 1 calc R . .
C35 C 0.16209(6) 0.9189(3) -0.03640(14) 0.0201(7) Uani 1 1 d . A .
C36 C 0.14973(7) 1.0172(3) -0.05473(15) 0.0236(8) Uani 1 1 d . . .
C37 C 0.13357(7) 1.0213(3) -0.11064(15) 0.0283(8) Uani 1 1 d . A .
H37A H 0.1250 1.0873 -0.1231 0.034 Uiso 1 1 calc R . .
C38 C 0.12986(7) 0.9316(3) -0.14804(15) 0.0289(8) Uani 1 1 d . . .
H38A H 0.1190 0.9359 -0.1863 0.035 Uiso 1 1 calc R A .
C39 C 0.14208(7) 0.8348(3) -0.12948(15) 0.0267(8) Uani 1 1 d . A .
H39A H 0.1395 0.7730 -0.1555 0.032 Uiso 1 1 calc R . .
C40 C 0.15814(7) 0.8259(3) -0.07329(14) 0.0228(8) Uani 1 1 d . . .
C41 C 0.15368(8) 1.1174(3) -0.01384(16) 0.0300(8) Uani 1 1 d . A .
H41A H 0.1698 1.1058 0.0154 0.036 Uiso 1 1 calc R . .
C42 C 0.13200(9) 1.1287(4) 0.02379(19) 0.0442(11) Uani 1 1 d . . .
H42A H 0.1293 1.0589 0.0433 0.066 Uiso 1 1 calc R A .
H42B H 0.1163 1.1499 -0.0029 0.066 Uiso 1 1 calc R . .
H42C H 0.1365 1.1845 0.0552 0.066 Uiso 1 1 calc R . .
C43 C 0.15677(11) 1.2226(4) -0.0479(2) 0.0529(13) Uani 1 1 d . . .
H43A H 0.1711 1.2154 -0.0707 0.079 Uiso 1 1 calc R A .
H43B H 0.1601 1.2827 -0.0188 0.079 Uiso 1 1 calc R . .
H43C H 0.1411 1.2375 -0.0764 0.079 Uiso 1 1 calc R . .
C44 C 0.17117(7) 0.7176(3) -0.05475(15) 0.0264(8) Uani 1 1 d . A .
H44A H 0.1803 0.7260 -0.0121 0.032 Uiso 1 1 calc R . .
C45 C 0.15203(8) 0.6250(3) -0.05462(16) 0.0316(9) Uani 1 1 d . . .
H45A H 0.1398 0.6433 -0.0272 0.047 Uiso 1 1 calc R A .
H45B H 0.1611 0.5579 -0.0406 0.047 Uiso 1 1 calc R . .
H45C H 0.1428 0.6142 -0.0960 0.047 Uiso 1 1 calc R . .
C46 C 0.19114(9) 0.6899(4) -0.0949(2) 0.0396(10) Uani 1 1 d . . .
H46A H 0.2039 0.7484 -0.0921 0.059 Uiso 1 1 calc R A .
H46B H 0.1828 0.6823 -0.1373 0.059 Uiso 1 1 calc R . .
H46C H 0.1996 0.6213 -0.0811 0.059 Uiso 1 1 calc R . .
C47 C 0.20323(7) 0.7330(3) 0.19209(14) 0.0224(7) Uani 1 1 d . A .
C48 C 0.20724(7) 0.7679(3) 0.25324(15) 0.0244(7) Uani 1 1 d . . .
C49 C 0.21072(8) 0.6892(3) 0.29903(16) 0.0321(9) Uani 1 1 d . A .
H49A H 0.2137 0.7114 0.3405 0.039 Uiso 1 1 calc R . .
C50 C 0.20984(9) 0.5796(3) 0.28509(17) 0.0366(10) Uani 1 1 d . . .
H50A H 0.2128 0.5271 0.3168 0.044 Uiso 1 1 calc R A .
C51 C 0.20464(8) 0.5461(3) 0.22499(16) 0.0308(9) Uani 1 1 d . A .
H51A H 0.2036 0.4704 0.2160 0.037 Uiso 1 1 calc R . .
C52 C 0.20090(7) 0.6207(3) 0.17746(15) 0.0241(8) Uani 1 1 d . . .
C53 C 0.20727(7) 0.8873(3) 0.27097(15) 0.0257(8) Uani 1 1 d . A .
H53A H 0.2067 0.9316 0.2330 0.031 Uiso 1 1 calc R . .
C54 C 0.18358(8) 0.9154(3) 0.29966(17) 0.0320(9) Uani 1 1 d . . .
H54A H 0.1682 0.9025 0.2699 0.048 Uiso 1 1 calc R A .
H54B H 0.1843 0.9922 0.3119 0.048 Uiso 1 1 calc R . .
H54C H 0.1831 0.8695 0.3356 0.048 Uiso 1 1 calc R . .
C55 C 0.23122(8) 0.9207(4) 0.31505(18) 0.0363(10) Uani 1 1 d . . .
H55A H 0.2465 0.9004 0.2977 0.054 Uiso 1 1 calc R A .
H55B H 0.2314 0.8834 0.3541 0.054 Uiso 1 1 calc R . .
H55C H 0.2311 0.9997 0.3214 0.054 Uiso 1 1 calc R . .
C56 C 0.19452(7) 0.5841(3) 0.11125(15) 0.0259(8) Uani 1 1 d . A .
H56A H 0.1824 0.6389 0.0897 0.031 Uiso 1 1 calc R . .
C57 C 0.18121(9) 0.4730(3) 0.10350(18) 0.0383(10) Uani 1 1 d . . .
H57A H 0.1672 0.4713 0.1274 0.057 Uiso 1 1 calc R A .
H57B H 0.1935 0.4155 0.1178 0.057 Uiso 1 1 calc R . .
H57C H 0.1745 0.4611 0.0604 0.057 Uiso 1 1 calc R . .
C58 C 0.21788(8) 0.5831(4) 0.07915(17) 0.0373(10) Uani 1 1 d . . .
H58A H 0.2263 0.6544 0.0837 0.056 Uiso 1 1 calc R A .
H58B H 0.2126 0.5673 0.0357 0.056 Uiso 1 1 calc R . .
H58C H 0.2298 0.5268 0.0973 0.056 Uiso 1 1 calc R . .
C59A C 0.0378(2) 0.7457(10) 0.2534(5) 0.025(4) Uiso 0.50 1 d P A 1
H59A H 0.0268 0.7671 0.2151 0.030 Uiso 0.50 1 calc PR A 1
H59B H 0.0358 0.6665 0.2598 0.030 Uiso 0.50 1 calc PR A 1
C60A C 0.0313(2) 0.8059(9) 0.3038(5) 0.0377(15) Uiso 0.50 1 d P A 1
H60A H 0.0177 0.7685 0.3217 0.045 Uiso 0.50 1 calc PR A 1
H60B H 0.0254 0.8799 0.2908 0.045 Uiso 0.50 1 calc PR A 1
C61A C 0.05534(19) 0.8114(9) 0.3486(4) 0.043(2) Uiso 0.50 1 d P A 1
H61A H 0.0556 0.7538 0.3799 0.052 Uiso 0.50 1 calc PR A 1
H61B H 0.0570 0.8832 0.3691 0.052 Uiso 0.50 1 calc PR A 1
C62A C 0.0767(2) 0.7943(9) 0.3117(4) 0.028(3) Uiso 0.50 1 d P A 1
H62A H 0.0875 0.8603 0.3127 0.033 Uiso 0.50 1 calc PR A 1
H62B H 0.0875 0.7320 0.3278 0.033 Uiso 0.50 1 calc PR A 1
C59B C 0.0391(2) 0.7282(10) 0.2603(6) 0.025(4) Uiso 0.50 1 d P A 2
H59C H 0.0379 0.6611 0.2843 0.030 Uiso 0.50 1 calc PR A 2
H59D H 0.0289 0.7180 0.2194 0.030 Uiso 0.50 1 calc PR A 2
C60B C 0.0286(2) 0.8294(9) 0.2936(5) 0.0377(15) Uiso 0.50 1 d P A 2
H60C H 0.0233 0.8900 0.2650 0.045 Uiso 0.50 1 calc PR A 2
H60D H 0.0142 0.8087 0.3148 0.045 Uiso 0.50 1 calc PR A 2
C61B C 0.05322(15) 0.8580(7) 0.3395(3) 0.0263(17) Uiso 0.50 1 d P A 2
H61C H 0.0540 0.9372 0.3480 0.032 Uiso 0.50 1 calc PR A 2
H61D H 0.0534 0.8185 0.3784 0.032 Uiso 0.50 1 calc PR A 2
C62B C 0.0755(2) 0.8229(9) 0.3089(5) 0.029(3) Uiso 0.50 1 d P A 2
H62C H 0.0882 0.7828 0.3382 0.034 Uiso 0.50 1 calc PR A 2
H62D H 0.0840 0.8875 0.2944 0.034 Uiso 0.50 1 calc PR A 2
C63 C 0.13154(8) 0.5300(3) 0.21935(16) 0.0274(8) Uani 1 1 d . . .
H63A H 0.1450 0.5449 0.1940 0.033 Uiso 1 1 calc R A .
H63B H 0.1189 0.4791 0.1971 0.033 Uiso 1 1 calc R . .
C64 C 0.14313(8) 0.4827(3) 0.28102(16) 0.0329(9) Uani 1 1 d . A .
H64A H 0.1601 0.4504 0.2792 0.039 Uiso 1 1 calc R . .
H64B H 0.1319 0.4263 0.2944 0.039 Uiso 1 1 calc R . .
C65 C 0.14538(9) 0.5815(3) 0.32394(17) 0.0348(10) Uani 1 1 d . . .
H65A H 0.1339 0.5739 0.3549 0.042 Uiso 1 1 calc R A .
H65B H 0.1631 0.5908 0.3449 0.042 Uiso 1 1 calc R . .
C66 C 0.13734(8) 0.6762(3) 0.28165(17) 0.0334(9) Uani 1 1 d . A .
H66A H 0.1293 0.7343 0.3030 0.040 Uiso 1 1 calc R . .
H66B H 0.1522 0.7071 0.2655 0.040 Uiso 1 1 calc R . .
C67 C 0.16365(9) 1.1484(3) 0.20066(19) 0.0375(10) Uani 1 1 d . A .
H67A H 0.1540 1.1095 0.2289 0.045 Uiso 1 1 calc R . .
H67B H 0.1523 1.2036 0.1779 0.045 Uiso 1 1 calc R . .
C68 C 0.18759(10) 1.2024(4) 0.23593(19) 0.0467(12) Uani 1 1 d . . .
H68A H 0.1850 1.2818 0.2397 0.056 Uiso 1 1 calc R A .
H68B H 0.1919 1.1706 0.2772 0.056 Uiso 1 1 calc R . .
C69 C 0.20838(8) 1.1789(4) 0.19822(19) 0.0381(10) Uani 1 1 d . A .
H69A H 0.2170 1.2469 0.1889 0.046 Uiso 1 1 calc R . .
H69B H 0.2212 1.1281 0.2198 0.046 Uiso 1 1 calc R . .
C70 C 0.19433(8) 1.1278(3) 0.14084(18) 0.0341(9) Uani 1 1 d . A .
H70A H 0.1886 1.1843 0.1099 0.041 Uiso 1 1 calc R . .
H70B H 0.2054 1.0754 0.1235 0.041 Uiso 1 1 calc R . .
C71 C 0.28542(16) 1.1053(7) 0.0478(4) 0.0351(18) Uiso 0.50 1 d P B -1
H71A H 0.2790 1.0347 0.0593 0.053 Uiso 0.50 1 calc PR B -1
H71B H 0.2957 1.1387 0.0835 0.053 Uiso 0.50 1 calc PR B -1
H71C H 0.2960 1.0947 0.0157 0.053 Uiso 0.50 1 calc PR B -1
C72 C 0.2699(2) 1.1567(10) 0.0316(5) 0.042(3) Uiso 0.50 1 d P B -1
C73 C 0.24926(19) 1.1792(9) 0.0574(4) 0.036(2) Uiso 0.50 1 d P B -1
H73A H 0.2468 1.1420 0.0936 0.043 Uiso 0.50 1 calc PR B -1
C74 C 0.2315(2) 1.2555(9) 0.0324(4) 0.034(2) Uiso 0.50 1 d P B -1
H74A H 0.2173 1.2708 0.0524 0.041 Uiso 0.50 1 calc PR B -1
C75 C 0.23385(18) 1.3100(8) -0.0205(4) 0.028(2) Uiso 0.50 1 d P B -1
H75A H 0.2214 1.3608 -0.0383 0.033 Uiso 0.50 1 calc PR B -1
C76 C 0.2561(2) 1.2860(9) -0.0472(4) 0.032(2) Uiso 0.50 1 d P B -1
H76A H 0.2588 1.3231 -0.0832 0.039 Uiso 0.50 1 calc PR B -1
C77 C 0.2735(2) 1.2107(9) -0.0219(5) 0.041(3) Uiso 0.50 1 d P B -1
H77A H 0.2880 1.1949 -0.0406 0.049 Uiso 0.50 1 calc PR B -1

loop_
_atom_site_aniso_label
_atom_site_aniso_U_11
_atom_site_aniso_U_22
_atom_site_aniso_U_33
_atom_site_aniso_U_23
_atom_site_aniso_U_13
_atom_site_aniso_U_12
Sr1 0.01573(15) 0.01902(15) 0.01643(14) 0.00002(13) 0.00179(11) -0.00071(13)
Sr2 0.01687(16) 0.02052(16) 0.01781(14) 0.00018(13) 0.00492(11) -0.00035(13)
Cl1 0.0240(5) 0.0248(5) 0.0300(4) -0.0073(4) 0.0103(3) -0.0053(4)
Cl2 0.0244(5) 0.0254(5) 0.0240(4) -0.0054(3) 0.0074(3) -0.0034(3)
N1 0.0191(15) 0.0184(15) 0.0196(13) -0.0020(11) 0.0037(11) 0.0012(12)
N2 0.0185(15) 0.0192(16) 0.0209(13) 0.0013(11) 0.0038(11) -0.0012(12)
N3 0.0216(16) 0.0200(16) 0.0187(13) 0.0006(11) 0.0039(11) 0.0006(12)
N4 0.0218(16) 0.0229(15) 0.0171(13) -0.0002(11) 0.0030(11) 0.0006(12)
O2 0.0260(14) 0.0262(14) 0.0233(11) -0.0002(10) -0.0010(10) 0.0034(11)
O3 0.0272(14) 0.0270(14) 0.0292(13) -0.0055(11) 0.0090(11) -0.0042(11)
C1 0.028(2) 0.024(2) 0.041(2) 0.0015(17) 0.0017(17) -0.0059(16)
C2 0.0190(18) 0.0221(18) 0.0190(15) -0.0025(13) 0.0048(13) -0.0048(14)
C3 0.0139(17) 0.0279(19) 0.0235(16) -0.0021(14) 0.0026(13) -0.0010(14)
C4 0.0210(18) 0.0215(19) 0.0188(15) -0.0023(13) 0.0050(13) 0.0017(14)
C5 0.0203(19) 0.029(2) 0.0316(19) 0.0042(16) 0.0002(15) 0.0033(16)
C6 0.0172(17) 0.0189(17) 0.0242(16) 0.0005(14) 0.0008(13) -0.0015(14)
C7 0.0221(18) 0.0210(19) 0.0255(16) 0.0010(14) 0.0036(14) -0.0033(14)
C8 0.027(2) 0.026(2) 0.0321(19) 0.0064(16) 0.0035(16) 0.0016(16)
C9 0.026(2) 0.0219(19) 0.046(2) 0.0036(17) 0.0031(17) 0.0054(17)
C10 0.026(2) 0.0192(18) 0.037(2) -0.0046(15) 0.0065(16) 0.0011(15)
C11 0.0211(18) 0.0181(18) 0.0242(16) -0.0023(13) 0.0026(14) -0.0018(14)
C12 0.034(2) 0.031(2) 0.0258(18) 0.0069(16) 0.0076(16) 0.0043(17)
C13 0.051(3) 0.039(3) 0.031(2) 0.0025(18) 0.0109(19) 0.004(2)
C14 0.041(3) 0.049(3) 0.038(2) 0.011(2) 0.0136(19) -0.004(2)
C15 0.032(2) 0.0195(18) 0.0228(16) -0.0034(14) 0.0042(15) -0.0027(16)
C16 0.039(3) 0.038(2) 0.033(2) -0.0011(18) 0.0165(18) -0.0004(19)
C17 0.037(2) 0.041(2) 0.0246(18) -0.0028(17) 0.0027(16) 0.0009(19)
C18 0.0132(16) 0.0226(18) 0.0216(15) 0.0023(14) -0.0036(12) -0.0003(14)
C19 0.0152(17) 0.0256(19) 0.0213(15) 0.0043(14) -0.0002(13) -0.0002(14)
C20 0.024(2) 0.035(2) 0.0225(16) 0.0089(15) 0.0030(14) 0.0004(16)
C21 0.035(2) 0.022(2) 0.0320(19) 0.0103(15) 0.0046(16) 0.0013(16)
C22 0.025(2) 0.0195(19) 0.0349(19) 0.0032(15) 0.0005(15) 0.0026(15)
C23 0.0224(19) 0.0225(19) 0.0256(17) 0.0021(15) 0.0025(14) 0.0018(15)
C24 0.028(2) 0.025(2) 0.0205(16) 0.0021(14) 0.0019(14) 0.0026(16)
C25 0.033(2) 0.037(2) 0.0332(19) -0.0129(17) 0.0072(17) -0.0036(18)
C26 0.034(2) 0.040(3) 0.0299(19) -0.0007(17) 0.0085(17) 0.0043(19)
C27 0.027(2) 0.0212(19) 0.0351(19) -0.0030(16) 0.0122(16) 0.0029(16)
C28 0.046(3) 0.036(2) 0.032(2) -0.0062(17) 0.0140(18) -0.007(2)
C29 0.037(3) 0.043(3) 0.057(3) 0.001(2) 0.020(2) 0.011(2)
C30 0.027(2) 0.038(2) 0.0230(17) 0.0035(16) 0.0101(15) -0.0021(17)
C31 0.0249(19) 0.0227(18) 0.0184(15) -0.0019(13) 0.0081(14) -0.0014(15)
C32 0.0181(18) 0.027(2) 0.0243(16) -0.0022(14) 0.0061(13) -0.0053(15)
C33 0.0214(19) 0.0267(19) 0.0211(16) -0.0040(14) 0.0038(14) -0.0016(15)
C34 0.022(2) 0.048(3) 0.0287(19) 0.0065(17) 0.0037(15) 0.0034(18)
C35 0.0168(17) 0.0287(19) 0.0154(15) 0.0021(13) 0.0042(13) -0.0004(14)
C36 0.024(2) 0.027(2) 0.0205(16) 0.0006(14) 0.0062(14) -0.0006(15)
C37 0.027(2) 0.033(2) 0.0255(17) 0.0062(16) 0.0052(15) 0.0039(17)
C38 0.028(2) 0.037(2) 0.0201(17) 0.0056(16) -0.0022(15) -0.0004(17)
C39 0.030(2) 0.033(2) 0.0183(16) -0.0045(15) 0.0063(14) -0.0058(17)
C40 0.0238(19) 0.029(2) 0.0165(15) -0.0005(14) 0.0065(13) 0.0000(15)
C41 0.031(2) 0.027(2) 0.0310(18) 0.0010(16) 0.0039(16) 0.0080(18)
C42 0.039(3) 0.054(3) 0.041(2) -0.010(2) 0.0079(19) 0.011(2)
C43 0.082(4) 0.032(2) 0.045(2) -0.003(2) 0.011(2) -0.004(3)
C44 0.032(2) 0.0253(19) 0.0220(16) -0.0031(15) 0.0049(15) 0.0027(17)
C45 0.044(2) 0.027(2) 0.0261(17) -0.0023(16) 0.0104(17) 0.0004(18)
C46 0.039(3) 0.036(2) 0.048(2) 0.0005(19) 0.019(2) 0.0066(19)
C47 0.0181(17) 0.0265(18) 0.0229(16) -0.0004(15) 0.0039(13) 0.0032(15)
C48 0.0211(18) 0.0293(19) 0.0226(16) 0.0006(15) 0.0027(14) 0.0031(16)
C49 0.043(2) 0.034(2) 0.0179(16) 0.0014(15) 0.0008(16) 0.0043(18)
C50 0.052(3) 0.029(2) 0.0273(19) 0.0122(16) 0.0032(18) 0.010(2)
C51 0.039(2) 0.022(2) 0.0324(19) 0.0025(16) 0.0079(17) 0.0070(17)
C52 0.0210(18) 0.0261(19) 0.0258(17) 0.0050(15) 0.0055(14) 0.0078(16)
C53 0.028(2) 0.0259(19) 0.0216(16) 0.0035(15) -0.0005(14) -0.0021(16)
C54 0.031(2) 0.034(2) 0.0309(19) -0.0044(16) 0.0039(16) -0.0002(17)
C55 0.027(2) 0.045(3) 0.035(2) -0.0064(18) 0.0005(17) -0.0040(19)
C56 0.026(2) 0.028(2) 0.0234(17) -0.0040(15) 0.0023(14) 0.0066(16)
C57 0.047(3) 0.031(2) 0.039(2) -0.0111(18) 0.0137(19) -0.003(2)
C58 0.040(3) 0.041(3) 0.031(2) -0.0031(18) 0.0083(18) 0.007(2)
C63 0.031(2) 0.026(2) 0.0266(17) 0.0002(15) 0.0058(15) 0.0040(16)
C64 0.039(2) 0.025(2) 0.0309(19) 0.0047(16) -0.0055(17) 0.0042(18)
C65 0.041(2) 0.032(2) 0.0282(19) 0.0014(16) -0.0063(17) 0.0008(18)
C66 0.035(2) 0.030(2) 0.0313(19) -0.0037(17) -0.0087(17) 0.0018(18)
C67 0.042(3) 0.029(2) 0.047(2) -0.0085(18) 0.023(2) 0.0015(19)
C68 0.071(4) 0.033(2) 0.039(2) -0.0129(19) 0.019(2) -0.015(2)
C69 0.036(2) 0.032(2) 0.044(2) -0.0046(19) 0.0000(19) -0.0074(19)
C70 0.035(2) 0.032(2) 0.039(2) -0.0072(18) 0.0204(18) -0.0101(18)

loop_
_atom_type_symbol
_atom_type_description
_atom_type_scat_dispersion_real
_atom_type_scat_dispersion_imag
_atom_type_scat_source
C C 0.0033 0.0016 'International Tables Vol C Tables 4.2.6.8 and 6.1.1.4'
H H 0.0000 0.0000 'International Tables Vol C Tables 4.2.6.8 and 6.1.1.4'
N N 0.0061 0.0033 'International Tables Vol C Tables 4.2.6.8 and 6.1.1.4'
Cl Cl 0.1484 0.1585 'International Tables Vol C Tables 4.2.6.8 and 6.1.1.4'
Sr Sr -1.5307 3.2498 'International Tables Vol C Tables 4.2.6.8 and 6.1.1.4'
O O 0.0106 0.0060 'International Tables Vol C Tables 4.2.6.8 and 6.1.1.4'

loop_
_geom_angle_atom_site_label_1
_geom_angle_atom_site_label_2
_geom_angle_atom_site_label_3
_geom_angle
_geom_angle_site_symmetry_1
_geom_angle_site_symmetry_3
_geom_angle_publ_flag
N2 Sr1 O2 166.57(9) . . ?
N2 Sr1 O1B 91.38(18) . . ?
O2 Sr1 O1B 80.36(17) . . ?
N2 Sr1 O1A 87.78(17) . . ?
O2 Sr1 O1A 84.97(17) . . ?
O1B Sr1 O1A 6.7(2) . . ?
N2 Sr1 N1 71.99(9) . . ?
O2 Sr1 N1 96.59(8) . . ?
O1B Sr1 N1 84.98(18) . . ?
O1A Sr1 N1 89.28(17) . . ?
N2 Sr1 Cl2 111.60(7) . . ?
O2 Sr1 Cl2 78.15(6) . . ?
O1B Sr1 Cl2 156.12(17) . . ?
O1A Sr1 Cl2 157.19(16) . . ?
N1 Sr1 Cl2 107.68(6) . . ?
N2 Sr1 Cl1 106.52(7) . . ?
O2 Sr1 Cl1 84.22(6) . . ?
O1B Sr1 Cl1 90.04(17) . . ?
O1A Sr1 Cl1 85.61(16) . . ?
N1 Sr1 Cl1 174.74(7) . . ?
Cl2 Sr1 Cl1 77.58(2) . . ?
N2 Sr1 C18 24.45(8) . . ?
O2 Sr1 C18 167.96(8) . . ?
O1B Sr1 C18 100.46(18) . . ?
O1A Sr1 C18 94.92(17) . . ?
N1 Sr1 C18 95.45(8) . . ?
Cl2 Sr1 C18 98.41(6) . . ?
Cl1 Sr1 C18 83.78(6) . . ?
N2 Sr1 C6 93.90(8) . . ?
O2 Sr1 C6 75.84(8) . . ?
O1B Sr1 C6 91.16(18) . . ?
O1A Sr1 C6 97.08(17) . . ?
N1 Sr1 C6 22.97(8) . . ?
Cl2 Sr1 C6 93.58(6) . . ?
Cl1 Sr1 C6 159.52(6) . . ?
C18 Sr1 C6 116.05(8) . . ?
N2 Sr1 Sr2 114.25(6) . . ?
O2 Sr1 Sr2 79.15(6) . . ?
O1B Sr1 Sr2 126.90(17) . . ?
O1A Sr1 Sr2 123.76(16) . . ?
N1 Sr1 Sr2 145.66(6) . . ?
Cl2 Sr1 Sr2 37.993(18) . . ?
Cl1 Sr1 Sr2 39.590(18) . . ?
C18 Sr1 Sr2 91.02(6) . . ?
C6 Sr1 Sr2 129.36(6) . . ?
N4 Sr2 N3 73.33(9) . . ?
N4 Sr2 O3 89.11(9) . . ?
N3 Sr2 O3 91.53(8) . . ?
N4 Sr2 Cl2 102.82(7) . . ?
N3 Sr2 Cl2 103.32(7) . . ?
O3 Sr2 Cl2 163.05(6) . . ?
N4 Sr2 Cl1 130.04(6) . . ?
N3 Sr2 Cl1 155.69(7) . . ?
O3 Sr2 Cl1 83.24(6) . . ?
Cl2 Sr2 Cl1 79.87(3) . . ?
N4 Sr2 C47 22.62(9) . . ?
N3 Sr2 C47 94.44(9) . . ?
O3 Sr2 C47 96.70(8) . . ?
Cl2 Sr2 C47 90.33(7) . . ?
Cl1 Sr2 C47 109.72(6) . . ?
N4 Sr2 Sr1 124.58(7) . . ?
N3 Sr2 Sr1 137.21(6) . . ?
O3 Sr2 Sr1 123.85(6) . . ?
Cl2 Sr2 Sr1 39.227(19) . . ?
Cl1 Sr2 Sr1 40.653(18) . . ?
C47 Sr2 Sr1 103.29(6) . . ?
Sr2 Cl1 Sr1 99.76(3) . . ?
Sr2 Cl2 Sr1 102.78(3) . . ?
C2 N1 C6 118.1(3) . . ?
C2 N1 Sr1 130.3(2) . . ?
C6 N1 Sr1 111.6(2) . . ?
C4 N2 C18 119.0(3) . . ?
C4 N2 Sr1 132.9(2) . . ?
C18 N2 Sr1 108.07(19) . . ?
C31 N3 C35 116.8(3) . . ?
C31 N3 Sr2 127.0(2) . . ?
C35 N3 Sr2 115.8(2) . . ?
C33 N4 C47 116.7(3) . . ?
C33 N4 Sr2 127.4(2) . . ?
C47 N4 Sr2 114.9(2) . . ?
C62A O1A C59A 108.6(8) . . ?
C62A O1A Sr1 127.5(6) . . ?
C59A O1A Sr1 121.3(6) . . ?
C59B O1B C62B 105.8(8) . . ?
C59B O1B Sr1 125.9(6) . . ?
C62B O1B Sr1 125.1(6) . . ?
C66 O2 C63 103.4(3) . . ?
C66 O2 Sr1 128.8(2) . . ?
C63 O2 Sr1 122.62(18) . . ?
C70 O3 C67 104.1(3) . . ?
C70 O3 Sr2 122.9(2) . . ?
C67 O3 Sr2 132.8(2) . . ?
N1 C2 C3 124.5(3) . . ?
N1 C2 C1 121.3(3) . . ?
C3 C2 C1 114.2(3) . . ?
C4 C3 C2 130.9(3) . . ?
N2 C4 C3 124.0(3) . . ?
N2 C4 C5 121.2(3) . . ?
C3 C4 C5 114.7(3) . . ?
C11 C6 C7 119.5(3) . . ?
C11 C6 N1 118.4(3) . . ?
C7 C6 N1 122.0(3) . . ?
C11 C6 Sr1 104.3(2) . . ?
C7 C6 Sr1 114.7(2) . . ?
N1 C6 Sr1 45.46(15) . . ?
C8 C7 C6 119.0(3) . . ?
C8 C7 C12 118.7(3) . . ?
C6 C7 C12 122.3(3) . . ?
C9 C8 C7 121.4(3) . . ?
C8 C9 C10 119.8(4) . . ?
C9 C10 C11 121.2(4) . . ?
C10 C11 C6 119.1(3) . . ?
C10 C11 C15 120.0(3) . . ?
C6 C11 C15 120.8(3) . . ?
C7 C12 C13 111.6(3) . . ?
C7 C12 C14 111.8(3) . . ?
C13 C12 C14 109.8(3) . . ?
C16 C15 C11 113.8(3) . . ?
C16 C15 C17 109.4(3) . . ?
C11 C15 C17 111.2(3) . . ?
C23 C18 C19 120.3(3) . . ?
C23 C18 N2 121.5(3) . . ?
C19 C18 N2 118.0(3) . . ?
C23 C18 Sr1 112.8(2) . . ?
C19 C18 Sr1 102.5(2) . . ?
N2 C18 Sr1 47.48(15) . . ?
C20 C19 C18 118.3(3) . . ?
C20 C19 C24 121.3(3) . . ?
C18 C19 C24 120.4(3) . . ?
C21 C20 C19 121.6(3) . . ?
C22 C21 C20 120.0(3) . . ?
C21 C22 C23 120.8(4) . . ?
C22 C23 C18 119.0(3) . . ?
C22 C23 C27 118.5(3) . . ?
C18 C23 C27 122.5(3) . . ?
C19 C24 C26 113.7(3) . . ?
C19 C24 C25 112.4(3) . . ?
C26 C24 C25 109.0(3) . . ?
C23 C27 C28 110.7(3) . . ?
C23 C27 C29 111.7(3) . . ?
C28 C27 C29 110.1(3) . . ?
N3 C31 C32 124.3(3) . . ?
N3 C31 C30 120.5(3) . . ?
C32 C31 C30 115.1(3) . . ?
C33 C32 C31 130.5(3) . . ?
N4 C33 C32 124.5(3) . . ?
N4 C33 C34 119.8(3) . . ?
C32 C33 C34 115.7(3) . . ?
C40 C35 C36 120.7(3) . . ?
C40 C35 N3 119.0(3) . . ?
C36 C35 N3 120.3(3) . . ?
C37 C36 C35 118.9(3) . . ?
C37 C36 C41 120.6(3) . . ?
C35 C36 C41 120.4(3) . . ?
C38 C37 C36 121.3(4) . . ?
C37 C38 C39 119.4(3) . . ?
C38 C39 C40 121.6(3) . . ?
C39 C40 C35 118.1(3) . . ?
C39 C40 C44 119.7(3) . . ?
C35 C40 C44 122.1(3) . . ?
C43 C41 C36 113.9(3) . . ?
C43 C41 C42 110.1(4) . . ?
C36 C41 C42 110.7(3) . . ?
C40 C44 C45 112.1(3) . . ?
C40 C44 C46 111.3(3) . . ?
C45 C44 C46 111.0(3) . . ?
C48 C47 C52 120.8(3) . . ?
C48 C47 N4 121.1(3) . . ?
C52 C47 N4 118.1(3) . . ?
C48 C47 Sr2 108.0(2) . . ?
C52 C47 Sr2 113.2(2) . . ?
N4 C47 Sr2 42.50(16) . . ?
C49 C48 C47 118.4(3) . . ?
C49 C48 C53 119.1(3) . . ?
C47 C48 C53 122.5(3) . . ?
C50 C49 C48 121.1(3) . . ?
C49 C50 C51 120.1(3) . . ?
C50 C51 C52 121.4(4) . . ?
C51 C52 C47 118.1(3) . . ?
C51 C52 C56 121.6(3) . . ?
C47 C52 C56 120.4(3) . . ?
C48 C53 C54 110.9(3) . . ?
C48 C53 C55 113.0(3) . . ?
C54 C53 C55 109.0(3) . . ?
C58 C56 C52 112.3(3) . . ?
C58 C56 C57 109.5(3) . . ?
C52 C56 C57 113.5(3) . . ?
C60A C59A O1A 105.1(9) . . ?
C59A C60A C61A 105.3(10) . . ?
C60A C61A C62A 105.4(8) . . ?
O1A C62A C61A 105.0(8) . . ?
O1B C59B C60B 108.4(9) . . ?
C61B C60B C59B 99.1(8) . . ?
C62B C61B C60B 106.0(7) . . ?
C61B C62B O1B 107.8(8) . . ?
O2 C63 C64 105.0(3) . . ?
C63 C64 C65 103.7(3) . . ?
C66 C65 C64 103.6(3) . . ?
O2 C66 C65 104.3(3) . . ?
O3 C67 C68 105.5(3) . . ?
C69 C68 C67 104.6(3) . . ?
C70 C69 C68 103.9(4) . . ?
O3 C70 C69 105.2(3) . . ?
C71 C72 C73 128.4(12) . . ?
C71 C72 C77 112.0(11) . . ?
C73 C72 C77 119.5(11) . . ?
C72 C73 C74 121.2(10) . . ?
C75 C74 C73 121.8(10) . . ?
C74 C75 C76 116.4(8) . . ?
C77 C76 C75 121.1(9) . . ?
C76 C77 C72 120.1(10) . . ?

loop_
_geom_bond_atom_site_label_1
_geom_bond_atom_site_label_2
_geom_bond_distance
_geom_bond_site_symmetry_2
_geom_bond_publ_flag
Sr1 N2 2.546(3) . ?
Sr1 O2 2.577(2) . ?
Sr1 O1B 2.582(8) . ?
Sr1 O1A 2.584(7) . ?
Sr1 N1 2.618(3) . ?
Sr1 Cl2 2.8979(9) . ?
Sr1 Cl1 2.9542(9) . ?
Sr1 C18 3.285(3) . ?
Sr1 C6 3.415(3) . ?
Sr1 Sr2 4.4690(5) . ?
Sr2 N4 2.513(3) . ?
Sr2 N3 2.562(3) . ?
Sr2 O3 2.599(2) . ?
Sr2 Cl2 2.8208(9) . ?
Sr2 Cl1 2.8898(9) . ?
Sr2 C47 3.375(3) . ?
N1 C2 1.330(4) . ?
N1 C6 1.433(4) . ?
N2 C4 1.327(4) . ?
N2 C18 1.430(4) . ?
N3 C31 1.327(5) . ?
N3 C35 1.443(4) . ?
N4 C33 1.338(5) . ?
N4 C47 1.431(4) . ?
O1A C62A 1.430(11) . ?
O1A C59A 1.446(14) . ?
O1B C59B 1.422(15) . ?
O1B C62B 1.541(12) . ?
O2 C66 1.435(4) . ?
O2 C63 1.442(4) . ?
O3 C70 1.437(4) . ?
O3 C67 1.440(4) . ?
C1 C2 1.520(5) . ?
C2 C3 1.410(5) . ?
C3 C4 1.409(5) . ?
C4 C5 1.518(5) . ?
C6 C11 1.417(5) . ?
C6 C7 1.418(5) . ?
C7 C8 1.390(5) . ?
C7 C12 1.514(5) . ?
C8 C9 1.379(5) . ?
C9 C10 1.383(5) . ?
C10 C11 1.391(5) . ?
C11 C15 1.528(5) . ?
C12 C13 1.534(6) . ?
C12 C14 1.535(6) . ?
C15 C16 1.522(5) . ?
C15 C17 1.545(5) . ?
C18 C23 1.413(5) . ?
C18 C19 1.420(5) . ?
C19 C20 1.388(5) . ?
C19 C24 1.522(5) . ?
C20 C21 1.386(5) . ?
C21 C22 1.384(5) . ?
C22 C23 1.395(5) . ?
C23 C27 1.524(5) . ?
C24 C26 1.529(5) . ?
C24 C25 1.532(5) . ?
C27 C28 1.529(5) . ?
C27 C29 1.537(6) . ?
C30 C31 1.513(5) . ?
C31 C32 1.416(5) . ?
C32 C33 1.405(5) . ?
C33 C34 1.521(5) . ?
C35 C40 1.402(5) . ?
C35 C36 1.404(5) . ?
C36 C37 1.396(5) . ?
C36 C41 1.523(5) . ?
C37 C38 1.375(5) . ?
C38 C39 1.385(5) . ?
C39 C40 1.401(5) . ?
C40 C44 1.525(5) . ?
C41 C43 1.519(6) . ?
C41 C42 1.529(6) . ?
C44 C45 1.525(5) . ?
C44 C46 1.525(5) . ?
C47 C48 1.408(5) . ?
C47 C52 1.418(5) . ?
C48 C49 1.394(5) . ?
C48 C53 1.518(5) . ?
C49 C50 1.381(6) . ?
C50 C51 1.383(5) . ?
C51 C52 1.388(5) . ?
C52 C56 1.524(5) . ?
C53 C54 1.534(5) . ?
C53 C55 1.534(5) . ?
C56 C58 1.523(6) . ?
C56 C57 1.534(5) . ?
C59A C60A 1.425(16) . ?
C60A C61A 1.490(14) . ?
C61A C62A 1.511(15) . ?
C59B C60B 1.591(16) . ?
C60B C61B 1.568(13) . ?
C61B C62B 1.515(13) . ?
C63 C64 1.526(5) . ?
C64 C65 1.536(5) . ?
C65 C66 1.513(5) . ?
C67 C68 1.535(6) . ?
C68 C69 1.512(6) . ?
C69 C70 1.509(5) . ?
C71 C72 1.054(12) . ?
C72 C73 1.343(15) . ?
C72 C77 1.396(15) . ?
C73 C74 1.381(14) . ?
C74 C75 1.374(14) . ?
C75 C76 1.431(13) . ?
C76 C77 1.364(15) . ?
